data_2003826
loop_
_publ_author_name
'Kim, S. A.'

_publ_section_title
;
 Potassium Hydrogen <i>cis</i>-4-Cyclohexene-1,2-dicarboxylate
 Monohydrate
;
_journal_issue 8
_journal_name_full 'Acta Crystallographica Section C'
_journal_page_first 1486
_journal_page_last 1488
_journal_paper_doi 10.1107/S0108270195001673
_journal_volume 51
_journal_year 1995
_chemical_compound_source 'slow evaporation of aqueous solution at 293K'
_chemical_formula_moiety 'K H [C6 H8(C O O)2], H2 O'
_chemical_formula_structural 'K H [C6 H8(C O O)2], H2 O'
_chemical_formula_sum 'C8 H11 K O5'
_chemical_formula_weight 226.27
_chemical_name_systematic
;
Potassium_hydrogen_cis-4-cyclohexene-1,2-dicarboxylate_monohydrate
;
_space_group_IT_number 61
_symmetry_cell_setting orthorhombic
_symmetry_space_group_name_Hall '-P 2ac 2ab'
_symmetry_space_group_name_H-M 'P b c a'
_audit_creation_method SHELXL93
_cell_angle_alpha 90.00
_cell_angle_beta 90.00
_cell_angle_gamma 90.00
_cell_formula_units_Z 8
_cell_length_a 7.9463(15)
_cell_length_b 9.549(5)
_cell_length_c 26.364(6)
_cell_measurement_reflns_used 27
_cell_measurement_temperature 293(2)
_cell_measurement_theta_max 20
_cell_measurement_theta_min 6
_cell_volume 2000.5(12)
_computing_data_reduction 'REDU4 (Stoe & Cie, 1988)'
_computing_molecular_graphics 'ORTEPII (Johnson, 1976)'
_computing_publication_material SHELXL93
_computing_structure_refinement 'SHELXL93 (Sheldrick, 1993)'
_computing_structure_solution 'SHELXS86 (Sheldrick, 1985)'
_diffrn_ambient_temperature 293(2)
_diffrn_measurement_device 'STOE-Siemens AED2'
_diffrn_measurement_method \w/2\q
_diffrn_radiation_monochromator graphite
_diffrn_radiation_source 'fine-focus sealed tube'
_diffrn_radiation_type MoK\a
_diffrn_radiation_wavelength 0.71069
_diffrn_reflns_av_R_equivalents 0.0497
_diffrn_reflns_av_sigmaI/netI 0.0462
_diffrn_reflns_limit_h_max 9
_diffrn_reflns_limit_h_min -9
_diffrn_reflns_limit_k_max 11
_diffrn_reflns_limit_k_min -11
_diffrn_reflns_limit_l_max 31
_diffrn_reflns_limit_l_min -31
_diffrn_reflns_number 3452
_diffrn_reflns_theta_max 25.00
_diffrn_reflns_theta_min 2.99
_diffrn_standards_decay_% 0
_diffrn_standards_interval_time '120 min'
_diffrn_standards_number 2
_exptl_absorpt_coefficient_mu 0.524
_exptl_absorpt_correction_type none
_exptl_crystal_colour colourless
_exptl_crystal_density_diffrn 1.503
_exptl_crystal_description Block
_exptl_crystal_F_000 944
_exptl_crystal_size_max 0.76
_exptl_crystal_size_mid 0.57
_exptl_crystal_size_min 0.31
_refine_diff_density_max 0.478
_refine_diff_density_min -0.337
_refine_ls_extinction_coef 0.039(3)
_refine_ls_extinction_method 'Fc^*^ = kFc[1 + 0.001\cFc^2^\l^3^/sin(2\q)]^-1/4^'
_refine_ls_goodness_of_fit_all 1.026
_refine_ls_goodness_of_fit_obs 1.081
_refine_ls_hydrogen_treatment refall
_refine_ls_matrix_type full
_refine_ls_number_parameters 172
_refine_ls_number_reflns 1761
_refine_ls_number_restraints 1
_refine_ls_restrained_S_all 1.033
_refine_ls_restrained_S_obs 1.082
_refine_ls_R_factor_all 0.0674
_refine_ls_R_factor_obs 0.0434
_refine_ls_shift/esd_max -0.578
_refine_ls_shift/esd_mean 0.055
_refine_ls_structure_factor_coef Fsqd
_refine_ls_weighting_details 'w = 1/[\s^2^(Fo^2^) + (0.0832P)^2^] where P = (Fo^2^ + 2Fc^2^)/3'
_refine_ls_weighting_scheme calc
_refine_ls_wR_factor_all 0.1286
_refine_ls_wR_factor_obs 0.1121
_reflns_number_observed 1269
_reflns_number_total 1762
_reflns_observed_criterion >2sigma(I)
_cod_data_source_file na1143.cif
_cod_data_source_block khhexa
_cod_depositor_comments
;
The following automatic conversions were performed:

'_refine_ls_weighting_scheme' value 'calc w = 1/[\s^2^(Fo^2^) +
(0.0832P)^2^] where P = (Fo^2^ + 2Fc^2^)/3' was changed to 'calc'.
New tag '_refine_ls_weighting_details' was created. The value of the
new tag was set to 'w = 1/[\s^2^(Fo^2^) + (0.0832P)^2^] where P =
(Fo^2^ + 2Fc^2^)/3'.

Automatic conversion script
Id: cif_fix_values 3143 2015-03-26 13:38:13Z robertas 
;
_cod_database_code 2003826

loop_
_symmetry_equiv_pos_as_xyz
'x, y, z'
'x+1/2, y, -z+1/2'
'-x+1/2, y+1/2, z'
'x, -y+1/2, z+1/2'
'-x, -y, -z'
'-x-1/2, -y, z-1/2'
'x-1/2, -y-1/2, -z'
'-x, y-1/2, -z-1/2'

loop_
_atom_site_aniso_label
_atom_site_aniso_U_11
_atom_site_aniso_U_12
_atom_site_aniso_U_13
_atom_site_aniso_U_22
_atom_site_aniso_U_23
_atom_site_aniso_U_33
C1 0.0399(14) 0.0012(12) -0.0049(12) 0.0304(13) -0.0087(11) 0.0425(14)
C2 0.0370(14) 0.0025(12) -0.0022(12) 0.0401(14) -0.0032(12) 0.0368(13)
C3 0.049(2) -0.013(2) -0.008(2) 0.059(2) 0.017(2) 0.061(2)
C4 0.062(2) -0.016(2) -0.003(2) 0.070(2) 0.030(2) 0.069(2)
C5 0.065(2) 0.006(2) 0.001(2) 0.080(2) 0.019(2) 0.046(2)
C6 0.057(2) 0.016(2) -0.0077(15) 0.066(2) -0.0154(14) 0.0376(15)
C7 0.0392(14) 0.0001(12) 0.0022(12) 0.0318(13) 0.0034(11) 0.0419(14)
C8 0.0308(12) 0.0037(11) 0.0013(11) 0.0345(13) -0.0048(11) 0.0414(14)
O1 0.0427(11) 0.0145(10) -0.0082(10) 0.0573(13) -0.0134(12) 0.0582(13)
O2 0.0669(13) 0.0316(12) -0.0037(10) 0.0771(15) -0.0058(10) 0.0377(11)
O3 0.0511(11) -0.0081(9) -0.0147(9) 0.0429(10) -0.0006(9) 0.0464(11)
O4 0.0497(10) -0.0076(9) -0.0095(10) 0.0378(10) 0.0026(8) 0.0522(12)
K 0.0383(4) 0.0023(3) 0.0048(3) 0.0407(4) -0.0006(3) 0.0506(4)
OW 0.0599(14) -0.0086(10) -0.0011(12) 0.0441(12) 0.0011(10) 0.0549(13)

loop_
_atom_site_label
_atom_site_occupancy
_atom_site_fract_x
_atom_site_fract_y
_atom_site_fract_z
_atom_site_U_iso_or_equiv
_atom_site_thermal_displace_type
_atom_site_calc_flag
_atom_site_refinement_flags
_atom_site_type_symbol
C1 1 0.1302(3) 0.8272(3) 0.65972(10) 0.0376(6) Uani d . C
C2 1 -0.0552(3) 0.8309(3) 0.64289(10) 0.0380(6) Uani d . C
C3 1 -0.1317(4) 0.6841(4) 0.64433(14) 0.0563(8) Uani d . C
C4 1 -0.0683(5) 0.5986(4) 0.68818(15) 0.0669(10) Uani d . C
C5 1 0.0489(5) 0.6402(4) 0.72001(13) 0.0633(9) Uani d . C
C6 1 0.1406(4) 0.7748(4) 0.71468(12) 0.0535(8) Uani d . C
C7 1 0.2368(3) 0.7392(2) 0.62425(10) 0.0377(6) Uani d . C
C8 1 -0.0850(3) 0.9057(3) 0.59219(10) 0.0356(6) Uani d . C
O1 1 0.3751(3) 0.6920(2) 0.64441(9) 0.0527(6) Uani d . O
O2 1 0.1974(3) 0.7160(3) 0.58068(7) 0.0605(6) Uani d . O
O3 1 -0.1868(2) 0.8533(2) 0.56145(7) 0.0468(5) Uani d . O
O4 1 -0.0093(2) 1.0196(2) 0.58343(7) 0.0466(5) Uani d . O
H1 1 0.1777(35) 0.9136(34) 0.6569(10) 0.048(8) Uiso d . H
H2 1 -0.1078(35) 0.8984(31) 0.6655(11) 0.045(8) Uiso d . H
H31 1 -0.2547(49) 0.6974(38) 0.6478(12) 0.069(9) Uiso d . H
H32 1 -0.0988(38) 0.6319(31) 0.6121(13) 0.053(9) Uiso d . H
H4 1 -0.1256(46) 0.5195(44) 0.6932(16) 0.095(14) Uiso d . H
H5 1 0.0790(45) 0.5738(43) 0.7476(15) 0.085(12) Uiso d . H
H61 1 0.2532(43) 0.7664(28) 0.7243(11) 0.045(8) Uiso d . H
H62 1 0.0819(40) 0.8481(38) 0.7363(13) 0.069(10) Uiso d . H
H7 1 0.4170(50) 0.6377(39) 0.6246(15) 0.074(13) Uiso d . H
K 1 0.03200(7) 0.74658(6) 0.48498(2) 0.0432(3) Uani d . K
OW 1 -0.2139(3) 0.5471(2) 0.49011(9) 0.0530(6) Uani d D O
HW1 1 -0.2450(59) 0.4885(44) 0.5135(16) 0.093(15) Uiso d . H
HW2 1 -0.2628(55) 0.5155(42) 0.4641(13) 0.104(15) Uiso d D H

loop_
_atom_type_symbol
_atom_type_description
_atom_type_scat_source
_atom_type_scat_dispersion_real
_atom_type_scat_dispersion_imag
C C 'International Tables Vol C Tables 4.2.6.8 and 6.1.1.4' 0.0033 0.0016
O O 'International Tables Vol C Tables 4.2.6.8 and 6.1.1.4' 0.0106 0.0060
H H 'International Tables Vol C Tables 4.2.6.8 and 6.1.1.4' 0.0000 0.0000
K K 'International Tables Vol C Tables 4.2.6.8 and 6.1.1.4' 0.2009 0.2494

loop_
_geom_angle_atom_site_label_1
_geom_angle_atom_site_label_2
_geom_angle_atom_site_label_3
_geom_angle_site_symmetry_1
_geom_angle_site_symmetry_3
_geom_angle
_geom_angle_publ_flag
C7 C1 C6 . . 111.8(2) yes
C7 C1 C2 . . 111.7(2) yes
C6 C1 C2 . . 109.3(2) yes
C7 C1 H1 . . 102.7(18) ?
C6 C1 H1 . . 110.5(18) ?
C2 C1 H1 . . 110.7(18) ?
C3 C2 C8 . . 112.8(2) yes
C3 C2 C1 . . 110.6(2) yes
C8 C2 C1 . . 114.2(2) yes
C3 C2 H2 . . 115.0(17) ?
C8 C2 H2 . . 99.2(16) ?
C1 C2 H2 . . 104.4(16) ?
C4 C3 C2 . . 112.6(3) yes
C4 C3 H31 . . 109.(2) ?
C2 C3 H31 . . 106.(2) ?
C4 C3 H32 . . 106.8(17) ?
C2 C3 H32 . . 109.0(17) ?
H31 C3 H32 . . 113.(3) ?
C5 C4 C3 . . 124.4(3) yes
C5 C4 H4 . . 122.(3) ?
C3 C4 H4 . . 114.(3) ?
C4 C5 C6 . . 123.3(3) yes
C4 C5 H5 . . 116.(2) ?
C6 C5 H5 . . 120.(2) ?
C5 C6 C1 . . 110.2(3) yes
C5 C6 H61 . . 111.8(17) ?
C1 C6 H61 . . 109.6(19) ?
C5 C6 H62 . . 108.5(19) ?
C1 C6 H62 . . 106.3(19) ?
H61 C6 H62 . . 110.(3) ?
O2 C7 O1 . . 122.9(3) yes
O2 C7 C1 . . 122.8(2) yes
O1 C7 C1 . . 114.3(2) yes
O3 C8 O4 . . 122.3(2) yes
O3 C8 C2 . . 118.6(2) yes
O4 C8 C2 . . 119.1(2) yes
C7 O1 H7 . . 108(3) yes
O3 K OW 7_676 . 111.42(7) ?
O3 K O3 7_676 . 160.82(6) ?
OW K O3 . . 77.18(7) ?
O3 K O2 7_676 . 89.06(6) ?
OW K O2 . . 102.34(8) ?
O3 K O2 . . 72.11(6) ?
O3 K O4 7_676 5_576 92.38(6) ?
OW K O4 . 5_576 121.84(7) ?
O3 K O4 . 5_576 97.34(6) ?
O2 K O4 . 5_576 131.42(7) ?
O3 K OW 7_676 7_676 76.58(6) ?
OW K OW . 7_676 164.06(3) ?
O3 K OW . 7_676 91.24(6) ?
O2 K OW . 7_676 63.20(7) ?
O4 K OW 5_576 7_676 69.99(6) ?
O3 K O2 7_676 7_576 118.65(6) ?
OW K O2 . 7_576 60.62(7) ?
O3 K O2 . 7_576 80.53(5) ?
O2 K O2 . 7_576 150.74(7) ?
O4 K O2 5_576 7_576 61.37(5) ?
OW K O2 7_676 7_576 128.85(7) ?
O3 K OW 7_676 5_566 54.42(6) ?
OW K OW . 5_566 72.77(8) ?
O3 K OW . 5_566 116.14(6) ?
O2 K OW . 5_566 61.65(6) ?
O4 K OW 5_576 5_566 146.26(6) ?
OW K OW 7_676 5_566 103.48(4) ?
O2 K OW 7_576 5_566 125.55(6) ?

loop_
_geom_bond_atom_site_label_1
_geom_bond_atom_site_label_2
_geom_bond_site_symmetry_2
_geom_bond_distance
_geom_bond_publ_flag
C1 C7 . 1.516(4) yes
C1 C6 . 1.535(4) yes
C1 C2 . 1.539(4) yes
C1 H1 . 0.91(3) ?
C2 C3 . 1.528(4) yes
C2 C8 . 1.534(4) yes
C2 H2 . 0.97(3) ?
C3 C4 . 1.502(5) yes
C3 H31 . 0.99(4) ?
C3 H32 . 1.02(3) ?
C4 C5 . 1.315(5) yes
C4 H4 . 0.89(4) ?
C5 C6 . 1.485(5) yes
C5 H5 . 0.99(4) ?
C6 H61 . 0.93(3) ?
C6 H62 . 1.02(4) ?
C7 O2 . 1.211(3) yes
C7 O1 . 1.301(3) yes
C8 O3 . 1.249(3) yes
C8 O4 . 1.265(3) yes
O1 H7 . 0.81(4) yes
K O2 . 2.860(2) ?
K O3 . 2.850(2) ?
K O3 7_676 2.721(2) ?
K OW . 2.732(3) ?
K O4 5_576 2.876(2) ?
K OW 7_676 2.897(2) ?
K O2 7_576 3.193(2) ?
K OW 5_566 3.222(3) ?
OW HW1 . 0.87(4) yes
OW HW2 . 0.84(3) yes

loop_
_geom_contact_atom_site_label_1
_geom_contact_atom_site_label_2
_geom_contact_distance
_geom_contact_site_symmetry_2
_geom_contact_publ_flag
H7 O4 1.73(4) 3_545 yes
O1 O4 2.536(3) 3_545 yes
HW1 O3 1.89(4) 3_445 yes
HW2 O4 2.35(3) 7_576 yes
OW O3 2.764(3) 3_445 yes
OW O4 3.111(3) 7_576 yes

loop_
_geom_torsion_atom_site_label_1
_geom_torsion_atom_site_label_2
_geom_torsion_atom_site_label_3
_geom_torsion_atom_site_label_4
_geom_torsion
C7 C1 C2 C8 -66.0(3)
